data_4033524
loop_
_publ_author_name
'Nguyen, Alex L.'
'Khatri, Hari R.'
'Woods, James R.'
'Baldwin, Cassidy S.'
'Fronczek, Frank R.'
'Colby, David A.'

_publ_section_title
;
 Magnesium-Promoted Additions of Difluoroenolates to Unactivated Imines.
;
_journal_issue 6
_journal_name_full 'The Journal of organic chemistry'
_journal_page_first 3109
_journal_page_last 3118
_journal_paper_doi 10.1021/acs.joc.7b03014
_journal_volume 83
_journal_year 2018
_chemical_formula_moiety 'C26 H21 F2 N O2'
_chemical_formula_sum 'C26 H21 F2 N O2'
_chemical_formula_weight 417.44
_space_group_crystal_system triclinic
_space_group_IT_number 2
_space_group_name_Hall '-P 1'
_space_group_name_H-M_alt 'P -1'
_symmetry_space_group_name_Hall '-P 1'
_symmetry_space_group_name_H-M 'P -1'
_atom_sites_solution_hydrogens mixed
_audit_creation_method SHELXL-2014/7
_cell_angle_alpha 102.673(3)
_cell_angle_beta 96.750(3)
_cell_angle_gamma 97.299(3)
_cell_formula_units_Z 2
_cell_length_a 5.6561(3)
_cell_length_b 9.7402(4)
_cell_length_c 19.2384(9)
_cell_measurement_reflns_used 4346
_cell_measurement_temperature 90.0(5)
_cell_measurement_theta_max 27.76
_cell_measurement_theta_min 2.66
_cell_volume 1014.03(8)
_computing_cell_refinement 'Bruker SAINT'
_computing_data_collection 'Bruker APEX3'
_computing_data_reduction 'Bruker SAINT'
_computing_structure_refinement 'SHELXL-2014/7 (Sheldrick, 2014)'
_computing_structure_solution 'SHELXS-97 (Sheldrick, 2008)'
_diffrn_ambient_temperature 90.0(5)
_diffrn_measured_fraction_theta_full 0.996
_diffrn_measured_fraction_theta_max 0.979
_diffrn_measurement_device_type 'Bruker Kappa APEX-II DUO'
_diffrn_measurement_method '\f and \w scans'
_diffrn_radiation_monochromator 'TRIUMPH curved graphite'
_diffrn_radiation_source 'fine-focus sealed tube'
_diffrn_radiation_type MoK\a
_diffrn_radiation_wavelength 0.71073
_diffrn_reflns_av_unetI/netI 0.0560
_diffrn_reflns_Laue_measured_fraction_full 0.996
_diffrn_reflns_Laue_measured_fraction_max 0.979
_diffrn_reflns_limit_h_max 7
_diffrn_reflns_limit_h_min -7
_diffrn_reflns_limit_k_max 12
_diffrn_reflns_limit_k_min -12
_diffrn_reflns_limit_l_max 25
_diffrn_reflns_limit_l_min -25
_diffrn_reflns_number 14427
_diffrn_reflns_point_group_measured_fraction_full 0.996
_diffrn_reflns_point_group_measured_fraction_max 0.979
_diffrn_reflns_theta_full 25.000
_diffrn_reflns_theta_max 28.406
_diffrn_reflns_theta_min 1.097
_exptl_absorpt_coefficient_mu 0.099
_exptl_absorpt_correction_T_max 0.998
_exptl_absorpt_correction_T_min 0.932
_exptl_absorpt_correction_type multi-scan
_exptl_absorpt_process_details 'SADABS (Sheldrick, 2004)'
_exptl_crystal_colour colourless
_exptl_crystal_density_diffrn 1.367
_exptl_crystal_description lath
_exptl_crystal_F_000 436
_exptl_crystal_size_max 0.250
_exptl_crystal_size_mid 0.100
_exptl_crystal_size_min 0.020
_refine_diff_density_max 0.330
_refine_diff_density_min -0.308
_refine_diff_density_rms 0.061
_refine_ls_extinction_method none
_refine_ls_goodness_of_fit_ref 1.038
_refine_ls_hydrogen_treatment mixed
_refine_ls_matrix_type full
_refine_ls_number_parameters 352
_refine_ls_number_reflns 14427
_refine_ls_number_restraints 39
_refine_ls_restrained_S_all 1.037
_refine_ls_R_factor_all 0.0724
_refine_ls_R_factor_gt 0.0507
_refine_ls_shift/su_max 0.000
_refine_ls_shift/su_mean 0.000
_refine_ls_structure_factor_coef Fsqd
_refine_ls_weighting_details 'w=1/[\s^2^(Fo^2^)+(0.0577P)^2^+0.7544P] where P=(Fo^2^+2Fc^2^)/3'
_refine_ls_weighting_scheme calc
_refine_ls_wR_factor_gt 0.1258
_refine_ls_wR_factor_ref 0.1390
_reflns_Friedel_coverage 0.000
_reflns_number_gt 10937
_reflns_number_total 14427
_reflns_threshold_expression 'I > 2\s(I)'
_cod_data_source_file jo7b03014_si_003.cif
_cod_data_source_block Colby1
_cod_depositor_comments 'Adding full bibliography for 4033523--4033524.cif.'
_cod_database_code 4033524
_shelx_shelxl_version_number 2014/7
_shelx_space_group_comment
;
The symmetry employed for this shelxl refinement is uniquely defined
by the following loop, which should always be used as a source of
symmetry information in preference to the above space-group names.
They are only intended as comments.
;
_shelx_estimated_absorpt_t_min 0.976
_shelx_estimated_absorpt_t_max 0.998

loop_
_space_group_symop_operation_xyz
'x, y, z'
'-x, -y, -z'

loop_
_atom_site_label
_atom_site_type_symbol
_atom_site_fract_x
_atom_site_fract_y
_atom_site_fract_z
_atom_site_U_iso_or_equiv
_atom_site_adp_type
_atom_site_occupancy
_atom_site_site_symmetry_order
_atom_site_calc_flag
_atom_site_refinement_flags_posn
_atom_site_refinement_flags_adp
_atom_site_refinement_flags_occupancy
_atom_site_disorder_assembly
_atom_site_disorder_group
F1 F 0.3944(2) 0.64909(14) 0.34546(7) 0.0203(3) Uani 1 1 d . . . . .
F2 F 0.1159(3) 0.73963(14) 0.28940(8) 0.0223(3) Uani 1 1 d . . . . .
O1 O -0.1766(3) 0.46664(17) 0.31868(9) 0.0202(4) Uani 1 1 d . . . . .
O2 O 0.6528(3) 0.73905(17) 0.03181(8) 0.0192(4) Uani 1 1 d . . . . .
N1 N 0.2820(3) 0.3896(2) 0.25592(10) 0.0134(4) Uani 1 1 d . . . . .
H1N H 0.437(5) 0.415(3) 0.2718(13) 0.016 Uiso 1 1 d . U . . .
C1 C -0.0210(4) 0.5669(2) 0.34946(13) 0.0154(5) Uani 1 1 d . . . . .
C2 C 0.1705(4) 0.6148(2) 0.30452(13) 0.0152(5) Uani 1 1 d . . . . .
C3 C 0.1788(4) 0.5069(2) 0.23474(12) 0.0127(5) Uani 1 1 d . . . . .
H3 H 0.0083 0.4687 0.2118 0.015 Uiso 1 1 calc R U . . .
C4 C 0.3041(4) 0.5700(2) 0.18062(12) 0.0128(5) Uani 1 1 d . . . . .
C5 C 0.5444(4) 0.6379(2) 0.19658(13) 0.0156(5) Uani 1 1 d . . . . .
H5 H 0.6327 0.6463 0.2429 0.019 Uiso 1 1 calc R U . . .
C6 C 0.6543(4) 0.6925(2) 0.14627(12) 0.0152(5) Uani 1 1 d . . . . .
H6 H 0.8169 0.7389 0.1582 0.018 Uiso 1 1 calc R U . . .
C7 C 0.5277(4) 0.6799(2) 0.07770(12) 0.0152(5) Uani 1 1 d . . . . .
C8 C 0.2906(4) 0.6120(2) 0.06063(12) 0.0164(5) Uani 1 1 d . . . . .
H8 H 0.2031 0.6020 0.0141 0.020 Uiso 1 1 calc R U . . .
C9 C 0.1825(4) 0.5586(2) 0.11245(12) 0.0156(5) Uani 1 1 d . . . . .
H9 H 0.0195 0.5128 0.1007 0.019 Uiso 1 1 calc R U . . .
C10 C 0.5217(5) 0.7410(3) -0.03616(13) 0.0223(6) Uani 1 1 d . . . . .
H10A H 0.4691 0.6431 -0.0648 0.033 Uiso 1 1 calc R U . . .
H10B H 0.6257 0.7935 -0.0621 0.033 Uiso 1 1 calc R U . . .
H10C H 0.3804 0.7878 -0.0282 0.033 Uiso 1 1 calc R U . . .
C11 C 0.2375(4) 0.2537(2) 0.20841(12) 0.0134(5) Uani 1 1 d . . . . .
C12 C 0.4096(4) 0.1637(2) 0.21194(13) 0.0182(5) Uani 1 1 d . . . . .
H12 H 0.5571 0.1973 0.2439 0.022 Uiso 1 1 calc R U . . .
C13 C 0.3672(4) 0.0255(3) 0.16921(14) 0.0219(6) Uani 1 1 d . . . . .
H13 H 0.4851 -0.0350 0.1723 0.026 Uiso 1 1 calc R U . . .
C14 C 0.1525(4) -0.0243(3) 0.12196(14) 0.0219(6) Uani 1 1 d . . . . .
H14 H 0.1238 -0.1183 0.0922 0.026 Uiso 1 1 calc R U . . .
C15 C -0.0174(4) 0.0639(3) 0.11871(14) 0.0207(6) Uani 1 1 d . . . . .
H15 H -0.1646 0.0297 0.0867 0.025 Uiso 1 1 calc R U . . .
C16 C 0.0219(4) 0.2022(2) 0.16133(13) 0.0174(5) Uani 1 1 d . . . . .
H16 H -0.0981 0.2615 0.1584 0.021 Uiso 1 1 calc R U . . .
C17A C -0.013(3) 0.6515(18) 0.4286(11) 0.0139(13) Uani 0.491(7) 1 d D . P A 1
C18A C -0.2248(13) 0.6216(7) 0.4591(4) 0.0167(15) Uani 0.491(7) 1 d D . P A 1
H18A H -0.3548 0.5517 0.4320 0.020 Uiso 0.491(7) 1 calc R U P A 1
C19A C -0.2420(12) 0.6935(7) 0.5275(3) 0.0186(14) Uani 0.491(7) 1 d D . P A 1
H19A H -0.3859 0.6748 0.5471 0.022 Uiso 0.491(7) 1 calc R U P A 1
C20A C -0.046(7) 0.796(4) 0.5697(14) 0.019(2) Uani 0.491(7) 1 d D . P A 1
C21A C -0.065(4) 0.8740(15) 0.6402(9) 0.022(2) Uani 0.491(7) 1 d D . P A 1
H21A H -0.2095 0.8572 0.6599 0.027 Uiso 0.491(7) 1 calc R U P A 1
C22A C 0.122(6) 0.972(4) 0.6791(14) 0.025(3) Uani 0.491(7) 1 d D . P A 1
H22A H 0.1086 1.0224 0.7263 0.030 Uiso 0.491(7) 1 calc R U P A 1
C23A C 0.3356(13) 0.9983(6) 0.6501(3) 0.0237(15) Uani 0.491(7) 1 d D . P A 1
H23A H 0.4680 1.0646 0.6785 0.028 Uiso 0.491(7) 1 calc R U P A 1
C24A C 0.3542(10) 0.9296(5) 0.5813(3) 0.0185(15) Uani 0.491(7) 1 d D . P A 1
H24A H 0.4977 0.9506 0.5619 0.022 Uiso 0.491(7) 1 calc R U P A 1
C25A C 0.1630(15) 0.8282(11) 0.5391(5) 0.0156(19) Uani 0.491(7) 1 d D . P A 1
C26A C 0.1752(15) 0.7551(10) 0.4674(4) 0.0163(17) Uani 0.491(7) 1 d D . P A 1
H26A H 0.3135 0.7775 0.4459 0.020 Uiso 0.491(7) 1 calc R U P A 1
C17B C -0.030(3) 0.6394(17) 0.4202(10) 0.0139(13) Uani 0.509(7) 1 d D . P A 2
C18B C -0.1773(13) 0.5703(8) 0.4616(4) 0.0182(15) Uani 0.509(7) 1 d D . P A 2
H18B H -0.2691 0.4789 0.4403 0.022 Uiso 0.509(7) 1 calc R U P A 2
C19B C -0.1877(11) 0.6337(7) 0.5311(3) 0.0190(13) Uani 0.509(7) 1 d D . P A 2
H19B H -0.2831 0.5849 0.5584 0.023 Uiso 0.509(7) 1 calc R U P A 2
C20B C -0.057(7) 0.773(4) 0.5640(13) 0.019(2) Uani 0.509(7) 1 d D . P A 2
C21B C -0.054(3) 0.8361(15) 0.6379(9) 0.022(2) Uani 0.509(7) 1 d D . P A 2
H21B H -0.1500 0.7884 0.6655 0.027 Uiso 0.509(7) 1 calc R U P A 2
C22B C 0.084(6) 0.964(4) 0.6696(13) 0.025(3) Uani 0.509(7) 1 d D . P A 2
H22B H 0.0856 1.0054 0.7193 0.030 Uiso 0.509(7) 1 calc R U P A 2
C23B C 0.2247(11) 1.0364(6) 0.6285(3) 0.0246(15) Uani 0.509(7) 1 d D . P A 2
H23B H 0.3171 1.1272 0.6507 0.030 Uiso 0.509(7) 1 calc R U P A 2
C24B C 0.2301(10) 0.9782(5) 0.5579(3) 0.0231(16) Uani 0.509(7) 1 d D . P A 2
H24B H 0.3238 1.0288 0.5310 0.028 Uiso 0.509(7) 1 calc R U P A 2
C25B C 0.0944(15) 0.8406(9) 0.5242(5) 0.0135(17) Uani 0.509(7) 1 d D . P A 2
C26B C 0.1013(14) 0.7725(10) 0.4515(4) 0.0172(17) Uani 0.509(7) 1 d D . P A 2
H26B H 0.1982 0.8193 0.4238 0.021 Uiso 0.509(7) 1 calc R U P A 2

loop_
_atom_site_aniso_label
_atom_site_aniso_U_11
_atom_site_aniso_U_22
_atom_site_aniso_U_33
_atom_site_aniso_U_23
_atom_site_aniso_U_13
_atom_site_aniso_U_12
F1 0.0143(7) 0.0235(8) 0.0179(7) -0.0018(6) 0.0018(6) -0.0046(6)
F2 0.0317(8) 0.0125(7) 0.0269(8) 0.0061(6) 0.0145(6) 0.0067(6)
O1 0.0140(8) 0.0227(9) 0.0232(9) 0.0066(8) 0.0020(7) -0.0007(7)
O2 0.0220(9) 0.0203(9) 0.0149(9) 0.0057(7) 0.0037(7) -0.0015(7)
N1 0.0113(9) 0.0117(10) 0.0158(10) 0.0020(8) -0.0007(8) 0.0012(8)
C1 0.0136(11) 0.0149(12) 0.0203(12) 0.0075(10) 0.0035(10) 0.0060(9)
C2 0.0131(11) 0.0130(11) 0.0193(12) 0.0040(9) 0.0021(9) 0.0012(9)
C3 0.0120(11) 0.0116(11) 0.0136(11) 0.0021(9) 0.0006(9) 0.0008(9)
C4 0.0129(11) 0.0095(11) 0.0156(12) 0.0015(9) 0.0028(9) 0.0025(9)
C5 0.0147(11) 0.0157(12) 0.0166(12) 0.0045(10) 0.0014(9) 0.0033(9)
C6 0.0133(11) 0.0137(11) 0.0188(12) 0.0042(10) 0.0034(9) 0.0015(9)
C7 0.0196(12) 0.0103(11) 0.0170(12) 0.0034(9) 0.0069(10) 0.0034(9)
C8 0.0183(12) 0.0158(12) 0.0132(12) 0.0007(9) 0.0000(9) 0.0030(10)
C9 0.0134(11) 0.0142(11) 0.0169(12) -0.0003(9) 0.0023(9) 0.0008(9)
C10 0.0276(13) 0.0254(13) 0.0153(13) 0.0069(11) 0.0050(11) 0.0045(11)
C11 0.0147(11) 0.0118(11) 0.0148(12) 0.0040(9) 0.0058(9) 0.0014(9)
C12 0.0170(12) 0.0178(12) 0.0205(13) 0.0054(10) 0.0036(10) 0.0032(10)
C13 0.0211(12) 0.0152(12) 0.0324(15) 0.0061(11) 0.0111(11) 0.0068(10)
C14 0.0267(13) 0.0116(12) 0.0272(14) 0.0017(10) 0.0127(11) -0.0003(10)
C15 0.0186(12) 0.0165(12) 0.0239(14) 0.0006(10) 0.0034(10) -0.0020(10)
C16 0.0131(11) 0.0151(12) 0.0232(13) 0.0030(10) 0.0023(10) 0.0020(9)
C17A 0.014(2) 0.015(2) 0.012(3) 0.003(2) 0.001(2) 0.0035(17)
C18A 0.010(3) 0.015(4) 0.023(3) 0.003(3) 0.003(2) -0.003(3)
C19A 0.022(3) 0.020(4) 0.017(3) 0.008(3) 0.010(2) 0.005(3)
C20A 0.020(3) 0.022(9) 0.015(3) 0.006(2) 0.002(3) 0.000(4)
C21A 0.029(2) 0.022(7) 0.0186(17) 0.006(4) 0.0104(14) 0.006(4)
C22A 0.037(8) 0.022(3) 0.015(5) 0.001(3) 0.006(6) 0.007(4)
C23A 0.033(3) 0.018(3) 0.019(3) 0.002(2) -0.001(3) 0.006(3)
C24A 0.022(3) 0.013(3) 0.018(3) 0.002(2) 0.002(2) -0.001(2)
C25A 0.015(5) 0.020(3) 0.012(4) 0.004(3) -0.001(3) 0.006(3)
C26A 0.017(4) 0.018(3) 0.016(4) 0.005(3) 0.005(3) 0.003(3)
C17B 0.014(2) 0.015(2) 0.012(3) 0.003(2) 0.001(2) 0.0035(17)
C18B 0.018(3) 0.015(4) 0.022(3) 0.004(3) 0.005(2) 0.000(3)
C19B 0.021(3) 0.016(3) 0.023(3) 0.010(3) 0.007(2) 0.001(2)
C20B 0.020(3) 0.022(9) 0.015(3) 0.006(2) 0.002(3) 0.000(4)
C21B 0.029(2) 0.022(7) 0.0186(17) 0.006(4) 0.0104(14) 0.006(4)
C22B 0.037(8) 0.022(3) 0.015(5) 0.001(3) 0.006(6) 0.007(4)
C23B 0.028(3) 0.015(3) 0.028(3) -0.003(2) 0.005(3) 0.001(2)
C24B 0.025(3) 0.019(3) 0.025(3) 0.004(2) 0.007(2) -0.001(2)
C25B 0.011(4) 0.011(3) 0.017(4) 0.001(3) -0.001(3) 0.001(3)
C26B 0.013(4) 0.020(3) 0.019(4) 0.005(3) 0.006(3) 0.000(3)

loop_
_atom_type_symbol
_atom_type_description
_atom_type_scat_dispersion_real
_atom_type_scat_dispersion_imag
_atom_type_scat_source
C C 0.0033 0.0016 'International Tables Vol C Tables 4.2.6.8 and 6.1.1.4'
H H 0.0000 0.0000 'International Tables Vol C Tables 4.2.6.8 and 6.1.1.4'
O O 0.0106 0.0060 'International Tables Vol C Tables 4.2.6.8 and 6.1.1.4'
N N 0.0061 0.0033 'International Tables Vol C Tables 4.2.6.8 and 6.1.1.4'
F F 0.0171 0.0103 'International Tables Vol C Tables 4.2.6.8 and 6.1.1.4'

loop_
_geom_angle_atom_site_label_1
_geom_angle_atom_site_label_2
_geom_angle_atom_site_label_3
_geom_angle
C7 O2 C10 117.13(17)
C11 N1 C3 119.71(18)
C11 N1 H1N 110.4(16)
C3 N1 H1N 110.7(16)
O1 C1 C17B 120.2(6)
O1 C1 C2 116.7(2)
C17B C1 C2 122.9(6)
O1 C1 C17A 123.9(6)
C2 C1 C17A 119.4(6)
F1 C2 F2 105.85(16)
F1 C2 C3 109.78(18)
F2 C2 C3 109.76(18)
F1 C2 C1 110.27(18)
F2 C2 C1 106.38(18)
C3 C2 C1 114.41(18)
N1 C3 C4 114.93(18)
N1 C3 C2 106.04(18)
C4 C3 C2 113.80(18)
N1 C3 H3 107.2
C4 C3 H3 107.2
C2 C3 H3 107.2
C9 C4 C5 117.8(2)
C9 C4 C3 120.00(19)
C5 C4 C3 122.2(2)
C6 C5 C4 121.0(2)
C6 C5 H5 119.5
C4 C5 H5 119.5
C5 C6 C7 120.3(2)
C5 C6 H6 119.9
C7 C6 H6 119.9
O2 C7 C8 124.7(2)
O2 C7 C6 115.67(19)
C8 C7 C6 119.6(2)
C7 C8 C9 119.2(2)
C7 C8 H8 120.4
C9 C8 H8 120.4
C4 C9 C8 122.2(2)
C4 C9 H9 118.9
C8 C9 H9 118.9
O2 C10 H10A 109.5
O2 C10 H10B 109.5
H10A C10 H10B 109.5
O2 C10 H10C 109.5
H10A C10 H10C 109.5
H10B C10 H10C 109.5
C16 C11 C12 118.8(2)
C16 C11 N1 122.6(2)
C12 C11 N1 118.6(2)
C13 C12 C11 120.6(2)
C13 C12 H12 119.7
C11 C12 H12 119.7
C12 C13 C14 120.1(2)
C12 C13 H13 119.9
C14 C13 H13 119.9
C15 C14 C13 119.3(2)
C15 C14 H14 120.4
C13 C14 H14 120.4
C14 C15 C16 121.3(2)
C14 C15 H15 119.4
C16 C15 H15 119.4
C15 C16 C11 119.9(2)
C15 C16 H16 120.0
C11 C16 H16 120.0
C26A C17A C18A 120.1(15)
C26A C17A C1 125.0(12)
C18A C17A C1 114.8(11)
C19A C18A C17A 120.0(10)
C19A C18A H18A 120.0
C17A C18A H18A 120.0
C18A C19A C20A 120.7(9)
C18A C19A H19A 119.6
C20A C19A H19A 119.6
C25A C20A C21A 119.5(14)
C25A C20A C19A 119.3(12)
C21A C20A C19A 121.0(17)
C22A C21A C20A 120.1(19)
C22A C21A H21A 119.9
C20A C21A H21A 119.9
C21A C22A C23A 120.4(17)
C21A C22A H22A 119.8
C23A C22A H22A 119.8
C24A C23A C22A 120.5(10)
C24A C23A H23A 119.7
C22A C23A H23A 119.7
C23A C24A C25A 120.6(6)
C23A C24A H24A 119.7
C25A C24A H24A 119.7
C24A C25A C20A 118.7(9)
C24A C25A C26A 122.2(8)
C20A C25A C26A 119.1(10)
C17A C26A C25A 120.6(11)
C17A C26A H26A 119.7
C25A C26A H26A 119.7
C26B C17B C1 122.7(12)
C26B C17B C18B 119.2(14)
C1 C17B C18B 118.0(12)
C19B C18B C17B 120.7(10)
C19B C18B H18B 119.7
C17B C18B H18B 119.7
C18B C19B C20B 120.9(9)
C18B C19B H19B 119.5
C20B C19B H19B 119.5
C25B C20B C21B 119.4(12)
C25B C20B C19B 118.9(11)
C21B C20B C19B 121.2(17)
C22B C21B C20B 120.6(16)
C22B C21B H21B 119.7
C20B C21B H21B 119.7
C21B C22B C23B 119.9(16)
C21B C22B H22B 120.1
C23B C22B H22B 120.1
C24B C23B C22B 121.2(10)
C24B C23B H23B 119.4
C22B C23B H23B 119.4
C23B C24B C25B 119.8(6)
C23B C24B H24B 120.1
C25B C24B H24B 120.1
C20B C25B C26B 119.1(9)
C20B C25B C24B 118.8(9)
C26B C25B C24B 122.1(8)
C17B C26B C25B 121.1(11)
C17B C26B H26B 119.4
C25B C26B H26B 119.4

loop_
_geom_bond_atom_site_label_1
_geom_bond_atom_site_label_2
_geom_bond_distance
F1 C2 1.371(3)
F2 C2 1.374(3)
O1 C1 1.218(3)
O2 C7 1.370(3)
O2 C10 1.431(3)
N1 C11 1.407(3)
N1 C3 1.460(3)
N1 H1N 0.88(2)
C1 C17B 1.399(19)
C1 C2 1.552(3)
C1 C17A 1.56(2)
C2 C3 1.523(3)
C3 C4 1.519(3)
C3 H3 1.0000
C4 C9 1.382(3)
C4 C5 1.401(3)
C5 C6 1.374(3)
C5 H5 0.9500
C6 C7 1.397(3)
C6 H6 0.9500
C7 C8 1.386(3)
C8 C9 1.388(3)
C8 H8 0.9500
C9 H9 0.9500
C10 H10A 0.9800
C10 H10B 0.9800
C10 H10C 0.9800
C11 C16 1.395(3)
C11 C12 1.395(3)
C12 C13 1.390(3)
C12 H12 0.9500
C13 C14 1.390(4)
C13 H13 0.9500
C14 C15 1.372(3)
C14 H14 0.9500
C15 C16 1.390(3)
C15 H15 0.9500
C16 H16 0.9500
C17A C26A 1.383(16)
C17A C18A 1.422(16)
C18A C19A 1.370(9)
C18A H18A 0.9500
C19A C20A 1.428(19)
C19A H19A 0.9500
C20A C25A 1.412(19)
C20A C21A 1.425(16)
C21A C22A 1.351(19)
C21A H21A 0.9500
C22A C23A 1.41(2)
C22A H22A 0.9500
C23A C24A 1.368(7)
C23A H23A 0.9500
C24A C25A 1.405(10)
C24A H24A 0.9500
C25A C26A 1.422(12)
C26A H26A 0.9500
C17B C26B 1.379(16)
C17B C18B 1.425(16)
C18B C19B 1.356(9)
C18B H18B 0.9500
C19B C20B 1.430(18)
C19B H19B 0.9500
C20B C25B 1.409(18)
C20B C21B 1.417(15)
C21B C22B 1.359(18)
C21B H21B 0.9500
C22B C23B 1.42(2)
C22B H22B 0.9500
C23B C24B 1.357(7)
C23B H23B 0.9500
C24B C25B 1.431(10)
C24B H24B 0.9500
C25B C26B 1.419(11)
C26B H26B 0.9500

loop_
_geom_hbond_atom_site_label_D
_geom_hbond_atom_site_label_H
_geom_hbond_atom_site_label_A
_geom_hbond_distance_DH
_geom_hbond_distance_HA
_geom_hbond_distance_DA
_geom_hbond_angle_DHA
_geom_hbond_site_symmetry_A
N1 H1N O1 0.88(2) 2.21(3) 3.090(2) 175(2) 1_655

loop_
_geom_torsion_atom_site_label_1
_geom_torsion_atom_site_label_2
_geom_torsion_atom_site_label_3
_geom_torsion_atom_site_label_4
_geom_torsion
O1 C1 C2 F1 -139.9(2)
C17B C1 C2 F1 44.7(8)
C17A C1 C2 F1 42.9(8)
O1 C1 C2 F2 105.7(2)
C17B C1 C2 F2 -69.6(8)
C17A C1 C2 F2 -71.4(7)
O1 C1 C2 C3 -15.6(3)
C17B C1 C2 C3 169.0(8)
C17A C1 C2 C3 167.2(7)
C11 N1 C3 C4 -75.9(2)
C11 N1 C3 C2 157.50(19)
F1 C2 C3 N1 53.4(2)
F2 C2 C3 N1 169.37(16)
C1 C2 C3 N1 -71.1(2)
F1 C2 C3 C4 -73.9(2)
F2 C2 C3 C4 42.1(2)
C1 C2 C3 C4 161.54(19)
N1 C3 C4 C9 115.1(2)
C2 C3 C4 C9 -122.4(2)
N1 C3 C4 C5 -63.4(3)
C2 C3 C4 C5 59.2(3)
C9 C4 C5 C6 0.6(3)
C3 C4 C5 C6 179.1(2)
C4 C5 C6 C7 -0.5(4)
C10 O2 C7 C8 5.6(3)
C10 O2 C7 C6 -173.8(2)
C5 C6 C7 O2 179.4(2)
C5 C6 C7 C8 -0.1(4)
O2 C7 C8 C9 -178.8(2)
C6 C7 C8 C9 0.6(4)
C5 C4 C9 C8 -0.1(4)
C3 C4 C9 C8 -178.6(2)
C7 C8 C9 C4 -0.5(4)
C3 N1 C11 C16 -32.8(3)
C3 N1 C11 C12 151.5(2)
C16 C11 C12 C13 0.2(3)
N1 C11 C12 C13 176.1(2)
C11 C12 C13 C14 0.4(4)
C12 C13 C14 C15 -0.8(4)
C13 C14 C15 C16 0.5(4)
C14 C15 C16 C11 0.1(4)
C12 C11 C16 C15 -0.5(3)
N1 C11 C16 C15 -176.2(2)
O1 C1 C17A C26A 172.5(9)
C2 C1 C17A C26A -10.6(17)
O1 C1 C17A C18A -11.3(14)
C2 C1 C17A C18A 165.6(7)
C26A C17A C18A C19A -1.2(15)
C1 C17A C18A C19A -177.6(8)
C17A C18A C19A C20A -2(3)
C18A C19A C20A C25A 3(6)
C18A C19A C20A C21A 178(3)
C25A C20A C21A C22A -4(6)
C19A C20A C21A C22A -179(4)
C20A C21A C22A C23A 1(6)
C21A C22A C23A C24A 2(5)
C22A C23A C24A C25A -2(3)
C23A C24A C25A C20A -2(3)
C23A C24A C25A C26A 179.7(7)
C21A C20A C25A C24A 4(6)
C19A C20A C25A C24A 180(3)
C21A C20A C25A C26A -177(3)
C19A C20A C25A C26A -1(6)
C18A C17A C26A C25A 2.8(17)
C1 C17A C26A C25A 178.8(10)
C24A C25A C26A C17A 177.2(10)
C20A C25A C26A C17A -1(3)
O1 C1 C17B C26B -163.4(10)
C2 C1 C17B C26B 11.8(17)
O1 C1 C17B C18B 18.2(14)
C2 C1 C17B C18B -166.6(7)
C26B C17B C18B C19B -0.4(15)
C1 C17B C18B C19B 178.1(9)
C17B C18B C19B C20B 2(3)
C18B C19B C20B C25B -4(5)
C18B C19B C20B C21B -176(3)
C25B C20B C21B C22B 3(6)
C19B C20B C21B C22B 175(4)
C20B C21B C22B C23B 1(6)
C21B C22B C23B C24B -2(5)
C22B C23B C24B C25B -1(3)
C21B C20B C25B C26B 176(3)
C19B C20B C25B C26B 4(5)
C21B C20B C25B C24B -6(5)
C19B C20B C25B C24B -178(3)
C23B C24B C25B C20B 5(3)
C23B C24B C25B C26B -177.4(7)
C1 C17B C26B C25B -177.7(9)
C18B C17B C26B C25B 0.7(17)
C20B C25B C26B C17B -2(3)
C24B C25B C26B C17B 179.7(10)
